data_2100100
loop_
_publ_author_name
'Richard E. Marsh'

_publ_section_title
;
 Space group <i>P</i>1: an update
;
_journal_issue 3
_journal_name_full 'Acta Crystallographica Section B'
_journal_page_first 359
_journal_page_last 359
_journal_paper_doi 10.1107/S0108768105009651
_journal_volume 61
_journal_year 2005
_chemical_formula_moiety 'C21 H30 O3'
_chemical_formula_sum 'C21 H30 O3'
_space_group_crystal_system triclinic
_space_group_IT_number 2
_space_group_name_Hall '-P 1'
_space_group_name_H-M_alt 'P -1'
_audit_creation_method CRYM
_cell_angle_alpha 100.51
_cell_angle_beta 107.29
_cell_angle_gamma 104.90
_cell_formula_units_Z 2
_cell_length_a 8.0380
_cell_length_b 10.3910
_cell_length_c 12.2990
_cell_volume 909.795
_cod_data_source_file bk0148.cif
_cod_data_source_block EKOKOE
_cod_depositor_comments
;
 Updating space group information and adding the symmetry operation list.

 Antanas Vaitkus,
 2018-06-14

  Added moiety chemical formula and Z value from Marsh (2005) paper.
  The summary chemical formula is calculated from moiety formula using
  AdHocParser
  (svn://www.crystallography.net/cod-tools/trunk/Formulae/AdHocParser.yp,
  revision 1441.)

  Andrius Merkys
  2013-11-11
;
_cod_original_sg_symbol_H-M P-1
_cod_original_formula_sum 'not given'
_cod_database_code 2100100

loop_
_space_group_symop_id
_space_group_symop_operation_xyz
1 x,y,z
2 -x,-y,-z

loop_
_atom_site_label
_atom_site_fract_x
_atom_site_fract_y
_atom_site_fract_z
_atom_site_type_symbol
C1 0.24105 0.19160 0.74260 C
C2 0.35270 0.09360 0.73465 C
H1 0.26890 0.00280 0.68590 H
H2 0.40850 0.08560 0.81315 H
C3 0.50420 0.13640 0.68570 C
H3 0.56455 0.06795 0.68255 H
H4 0.59455 0.22325 0.73660 H
C4 0.42085 0.15065 0.56160 C
H5 0.33330 0.06295 0.51070 H
H6 0.51645 0.17615 0.53020 H
C5 0.32335 0.26075 0.56215 C
C6 0.17440 0.22280 0.61995 C
H7 0.08375 0.13725 0.56660 H
C7 0.07375 0.33055 0.61565 C
H8 0.16405 0.42105 0.65510 H
C8 -0.02415 0.32550 0.48705 C
C9 0.06715 0.30000 0.40330 C
C10 0.22835 0.26420 0.43585 C
C11 0.30470 0.24075 0.34950 C
H9 0.41575 0.21720 0.36905 H
C12 0.22410 0.25000 0.23505 C
C13 0.06305 0.28675 0.20345 C
C14 -0.01105 0.31085 0.28905 C
H10 -0.12035 0.33665 0.27015 H
C15 -0.02440 0.29250 0.07740 C
H11 0.07210 0.32155 0.04735 H
C16 -0.13065 0.39520 0.07040 C
H12 -0.18375 0.39470 -0.01075 H
H13 -0.22710 0.36825 0.10090 H
H14 -0.04840 0.48670 0.11665 H
C17 -0.15320 0.14750 -0.00090 C
H15 -0.08545 0.08395 0.00130 H
H16 -0.25070 0.11720 0.02760 H
H17 -0.20425 0.15065 -0.08085 H
C18 0.45840 0.19490 0.17640 C
H18 0.49155 0.18100 0.10740 H
H19 0.55530 0.27000 0.23905 H
H20 0.44065 0.11175 0.20145 H
C19 0.47290 0.40640 0.62435 C
H21 0.55765 0.42105 0.58325 H
H22 0.41505 0.47655 0.62310 H
H23 0.53870 0.41150 0.70505 H
C20 0.35430 0.32385 0.84685 C
H24 0.39125 0.29865 0.91945 H
H25 0.46185 0.37300 0.83380 H
H26 0.28015 0.38205 0.85215 H
C21 0.07370 0.11280 0.76805 C
H27 0.00280 0.02870 0.70545 H
H28 0.11515 0.09105 0.84185 H
H29 -0.00170 0.17010 0.77300 H
O1 -0.05750 0.31155 0.67090 O
H30 -0.05905 0.34305 0.70355 H
O2 -0.17455 0.34175 0.45985 O
O3 0.29425 0.22685 0.14875 O
